data_7155988
loop_
_publ_author_name
'Wessel, Andrew J.'
'Schultz, Jason W.'
'Tang, Fenghzi'
'Duan, Hui'
'Mirica, Liviu M.'

_publ_section_title
;
 Improved Synthesis of Symmetrically &amp; Asymmetrically N-Substituted
 Pyridinophane Derivatives
;
_journal_name_full 'Organic &amp; Biomolecular Chemistry'
_journal_paper_doi 10.1039/C7OB02508D
_journal_year 2017
_chemical_formula_moiety 'C28 H29 N4 O4 S2, Cl'
_chemical_formula_sum 'C28 H29 Cl N4 O4 S2'
_chemical_formula_weight 585.12
_space_group_crystal_system triclinic
_space_group_IT_number 2
_space_group_name_Hall '-P 1'
_space_group_name_H-M_alt 'P -1'
_symmetry_space_group_name_Hall '-P 1'
_symmetry_space_group_name_H-M 'P -1'
_atom_sites_solution_hydrogens mixed
_atom_sites_solution_primary direct
_atom_sites_solution_secondary difmap
_audit_creation_method SHELXL-2014/7
_audit_update_record
;
2017-10-10 deposited with the CCDC.
2017-11-14 downloaded from the CCDC.
;
_cell_angle_alpha 90.026(2)
_cell_angle_beta 112.7594(17)
_cell_angle_gamma 93.5164(16)
_cell_formula_units_Z 1
_cell_length_a 7.7992(3)
_cell_length_b 9.5520(4)
_cell_length_c 9.6675(4)
_cell_measurement_reflns_used 9951
_cell_measurement_temperature 100(2)
_cell_measurement_theta_max 40.03
_cell_measurement_theta_min 2.29
_cell_volume 662.65(5)
_computing_cell_refinement 'SAINT V8.34A (Bruker AXS Inc., 2013)'
_computing_data_collection 'Bruker APEX2'
_computing_data_reduction 'SAINT V8.34A (Bruker AXS Inc., 2013)'
_computing_molecular_graphics 'Bruker SHELXTL'
_computing_publication_material 'Bruker SHELXTL'
_computing_structure_refinement 'SHELXL-2014/7 (Sheldrick, 2014)'
_computing_structure_solution 'SHELXT-2013 (Sheldrick, 2008)'
_diffrn_ambient_temperature 100(2)
_diffrn_measured_fraction_theta_full 1.000
_diffrn_measured_fraction_theta_max 0.987
_diffrn_measurement_device_type 'Bruker APEX-II CCD'
_diffrn_measurement_method '\f and \w scans'
_diffrn_radiation_type MoK\a
_diffrn_radiation_wavelength 0.71073
_diffrn_reflns_av_R_equivalents 0.0274
_diffrn_reflns_av_unetI/netI 0.0417
_diffrn_reflns_Laue_measured_fraction_full 1.000
_diffrn_reflns_Laue_measured_fraction_max 0.987
_diffrn_reflns_limit_h_max 14
_diffrn_reflns_limit_h_min -14
_diffrn_reflns_limit_k_max 17
_diffrn_reflns_limit_k_min -17
_diffrn_reflns_limit_l_max 17
_diffrn_reflns_limit_l_min -17
_diffrn_reflns_number 30030
_diffrn_reflns_point_group_measured_fraction_full 1.000
_diffrn_reflns_point_group_measured_fraction_max 0.987
_diffrn_reflns_theta_full 25.242
_diffrn_reflns_theta_max 40.410
_diffrn_reflns_theta_min 2.137
_exptl_absorpt_coefficient_mu 0.346
_exptl_absorpt_correction_T_max 0.862764
_exptl_absorpt_correction_T_min 0.803156
_exptl_absorpt_correction_type multi-scan
_exptl_absorpt_process_details 'TWINABS V2012/1 (Bruker AXS Inc.)'
_exptl_crystal_colour colourless
_exptl_crystal_density_diffrn 1.466
_exptl_crystal_density_method 'not measured'
_exptl_crystal_description block
_exptl_crystal_F_000 306
_exptl_crystal_size_max 0.439
_exptl_crystal_size_mid 0.251
_exptl_crystal_size_min 0.218
_refine_diff_density_max 1.164
_refine_diff_density_min -0.792
_refine_diff_density_rms 0.103
_refine_ls_extinction_method none
_refine_ls_goodness_of_fit_ref 1.227
_refine_ls_hydrogen_treatment mixed
_refine_ls_matrix_type full
_refine_ls_number_parameters 184
_refine_ls_number_reflns 30030
_refine_ls_number_restraints 0
_refine_ls_restrained_S_all 1.227
_refine_ls_R_factor_all 0.0651
_refine_ls_R_factor_gt 0.0581
_refine_ls_shift/su_max 0.000
_refine_ls_shift/su_mean 0.000
_refine_ls_structure_factor_coef Fsqd
_refine_ls_weighting_details 'w=1/[\s^2^(Fo^2^)+(0.0256P)^2^+1.0332P] where P=(Fo^2^+2Fc^2^)/3'
_refine_ls_weighting_scheme calc
_refine_ls_wR_factor_gt 0.1312
_refine_ls_wR_factor_ref 0.1343
_reflns_Friedel_coverage 0.000
_reflns_number_gt 27041
_reflns_number_total 30030
_reflns_threshold_expression 'I > 2\s(I)'
_cod_data_source_file c7ob02508d2.cif
_cod_data_source_block l12516t5
_cod_database_code 7155988
_shelx_shelxl_version_number 2014/7
_shelx_space_group_comment
; 
The symmetry employed for this shelxl refinement is uniquely defined 
by the following loop, which should always be used as a source of 
symmetry information in preference to the above space-group names. 
They are only intended as comments. 
;
_shelx_estimated_absorpt_t_min 0.863
_shelx_estimated_absorpt_t_max 0.928

loop_
_space_group_symop_operation_xyz
'x, y, z'
'-x, -y, -z'

loop_
_atom_site_label
_atom_site_type_symbol
_atom_site_fract_x
_atom_site_fract_y
_atom_site_fract_z
_atom_site_U_iso_or_equiv
_atom_site_adp_type
_atom_site_occupancy
_atom_site_site_symmetry_order
_atom_site_calc_flag
_atom_site_refinement_flags_posn
_atom_site_refinement_flags_adp
_atom_site_refinement_flags_occupancy
_atom_site_disorder_assembly
_atom_site_disorder_group
S1 S 0.42448(5) 0.73509(3) 0.20828(4) 0.00935(7) Uani 1 1 d . . . . .
O1 O 0.59366(17) 0.78870(12) 0.19642(14) 0.0148(2) Uani 1 1 d . . . . .
O2 O 0.24954(17) 0.78859(11) 0.11813(13) 0.0154(2) Uani 1 1 d . . . . .
N1 N 0.30843(18) 1.01550(13) 0.44678(15) 0.0107(2) Uani 1 1 d . . . . .
N2 N 0.45261(18) 0.76440(13) 0.38224(15) 0.0107(2) Uani 1 1 d . . . . .
C1 C 0.2383(2) 1.14192(15) 0.43460(17) 0.0117(2) Uani 1 1 d . . . . .
C2 C 0.0489(2) 1.15663(17) 0.3601(2) 0.0167(3) Uani 1 1 d . . . . .
H2 H 0.0000 1.2464 0.3512 0.020 Uiso 1 1 calc R U . . .
C3 C -0.0676(2) 1.03812(19) 0.2989(2) 0.0216(4) Uani 1 1 d . . . . .
H3 H -0.1977 1.0460 0.2468 0.026 Uiso 1 1 calc R U . . .
C4 C 0.0061(2) 0.90756(18) 0.3138(2) 0.0193(3) Uani 1 1 d . . . . .
H4 H -0.0727 0.8255 0.2725 0.023 Uiso 1 1 calc R U . . .
C5 C 0.1949(2) 0.89904(15) 0.38944(18) 0.0128(3) Uani 1 1 d . . . . .
C6 C 0.2848(2) 0.76097(16) 0.4173(2) 0.0147(3) Uani 1 1 d . . . . .
H6A H 0.3189 0.7371 0.5239 0.018 Uiso 1 1 calc R U . . .
H6B H 0.1937 0.6865 0.3550 0.018 Uiso 1 1 calc R U . . .
C7 C 0.6302(2) 0.73083(15) 0.49883(18) 0.0129(3) Uani 1 1 d . . . . .
H7A H 0.6915 0.6658 0.4556 0.016 Uiso 1 1 calc R U . . .
H7B H 0.6055 0.6817 0.5800 0.016 Uiso 1 1 calc R U . . .
C8 C 0.4038(2) 0.55269(14) 0.17746(17) 0.0109(2) Uani 1 1 d . . . . .
C9 C 0.2287(2) 0.48270(15) 0.13360(18) 0.0137(3) Uani 1 1 d . . . . .
H9 H 0.1228 0.5331 0.1217 0.016 Uiso 1 1 calc R U . . .
C10 C 0.2097(2) 0.33862(15) 0.10732(19) 0.0157(3) Uani 1 1 d . . . . .
H10 H 0.0902 0.2905 0.0767 0.019 Uiso 1 1 calc R U . . .
C11 C 0.3652(3) 0.26384(15) 0.12562(18) 0.0152(3) Uani 1 1 d . . . . .
C12 C 0.5387(2) 0.33643(16) 0.16941(19) 0.0155(3) Uani 1 1 d . . . . .
H12 H 0.6448 0.2861 0.1818 0.019 Uiso 1 1 calc R U . . .
C13 C 0.5608(2) 0.48072(15) 0.19560(18) 0.0134(3) Uani 1 1 d . . . . .
H13 H 0.6801 0.5291 0.2251 0.016 Uiso 1 1 calc R U . . .
C14 C 0.3456(3) 0.10731(16) 0.1026(2) 0.0227(4) Uani 1 1 d . . . . .
H14A H 0.3831 0.0823 0.0205 0.034 Uiso 1 1 calc R U . . .
H14B H 0.2155 0.0738 0.0774 0.034 Uiso 1 1 calc R U . . .
H14C H 0.4254 0.0636 0.1949 0.034 Uiso 1 1 calc R U . . .
Cl1 Cl 0.0000 0.5000 0.5000 0.01837(12) Uani 1 2 d S . P . .
H1 H 0.421(6) 1.003(5) 0.483(5) 0.013(10) Uiso 0.5 1 d . . P A -1

loop_
_atom_site_aniso_label
_atom_site_aniso_U_11
_atom_site_aniso_U_22
_atom_site_aniso_U_33
_atom_site_aniso_U_23
_atom_site_aniso_U_13
_atom_site_aniso_U_12
S1 0.01034(14) 0.00763(12) 0.00893(14) -0.00098(10) 0.00269(11) -0.00087(10)
O1 0.0152(5) 0.0138(4) 0.0175(6) -0.0011(4) 0.0093(4) -0.0033(4)
O2 0.0150(5) 0.0104(4) 0.0153(5) 0.0005(4) -0.0001(4) 0.0019(4)
N1 0.0101(5) 0.0115(5) 0.0107(5) -0.0016(4) 0.0044(4) -0.0006(4)
N2 0.0104(5) 0.0119(5) 0.0101(5) -0.0019(4) 0.0044(4) 0.0007(4)
C1 0.0118(6) 0.0125(5) 0.0108(6) -0.0017(4) 0.0042(5) 0.0009(4)
C2 0.0125(6) 0.0170(6) 0.0194(8) -0.0031(5) 0.0049(5) 0.0020(5)
C3 0.0096(6) 0.0227(7) 0.0301(10) -0.0081(7) 0.0050(6) 0.0006(5)
C4 0.0114(6) 0.0180(7) 0.0275(9) -0.0084(6) 0.0068(6) -0.0028(5)
C5 0.0111(6) 0.0139(6) 0.0145(7) -0.0044(5) 0.0067(5) -0.0026(4)
C6 0.0160(7) 0.0120(6) 0.0189(7) -0.0015(5) 0.0104(6) -0.0019(5)
C7 0.0133(6) 0.0115(5) 0.0114(6) -0.0012(5) 0.0019(5) 0.0006(4)
C8 0.0123(6) 0.0083(5) 0.0101(6) -0.0015(4) 0.0023(5) 0.0001(4)
C9 0.0123(6) 0.0107(5) 0.0143(7) -0.0018(5) 0.0012(5) -0.0003(4)
C10 0.0170(7) 0.0105(5) 0.0153(7) -0.0019(5) 0.0022(5) -0.0030(5)
C11 0.0246(8) 0.0090(5) 0.0110(6) -0.0009(4) 0.0056(6) 0.0015(5)
C12 0.0200(7) 0.0127(6) 0.0152(7) 0.0004(5) 0.0077(6) 0.0049(5)
C13 0.0141(6) 0.0127(6) 0.0131(6) -0.0011(5) 0.0049(5) 0.0018(5)
C14 0.0394(11) 0.0091(6) 0.0211(8) -0.0004(5) 0.0132(8) 0.0017(6)
Cl1 0.0096(2) 0.01011(19) 0.0309(3) 0.00053(19) 0.0031(2) -0.00033(15)

loop_
_atom_type_symbol
_atom_type_description
_atom_type_scat_dispersion_real
_atom_type_scat_dispersion_imag
_atom_type_scat_source
C C 0.0033 0.0016 'International Tables Vol C Tables 4.2.6.8 and 6.1.1.4'
H H 0.0000 0.0000 'International Tables Vol C Tables 4.2.6.8 and 6.1.1.4'
N N 0.0061 0.0033 'International Tables Vol C Tables 4.2.6.8 and 6.1.1.4'
O O 0.0106 0.0060 'International Tables Vol C Tables 4.2.6.8 and 6.1.1.4'
S S 0.1246 0.1234 'International Tables Vol C Tables 4.2.6.8 and 6.1.1.4'
Cl Cl 0.1484 0.1585 'International Tables Vol C Tables 4.2.6.8 and 6.1.1.4'

loop_
_geom_angle_atom_site_label_1
_geom_angle_atom_site_label_2
_geom_angle_atom_site_label_3
_geom_angle
_geom_angle_site_symmetry_1
_geom_angle_site_symmetry_3
O2 S1 O1 120.90(8) . .
O2 S1 N2 106.01(7) . .
O1 S1 N2 105.87(7) . .
O2 S1 C8 107.71(7) . .
O1 S1 C8 108.09(7) . .
N2 S1 C8 107.62(7) . .
C1 N1 C5 120.56(14) . .
C1 N1 H1 124(3) . .
C5 N1 H1 115(3) . .
C7 N2 C6 119.33(13) . .
C7 N2 S1 117.27(11) . .
C6 N2 S1 117.78(10) . .
N1 C1 C2 120.95(14) . .
N1 C1 C7 118.86(13) . 2_676
C2 C1 C7 120.18(13) . 2_676
C3 C2 C1 118.75(15) . .
C3 C2 H2 120.6 . .
C1 C2 H2 120.6 . .
C2 C3 C4 119.84(16) . .
C2 C3 H3 120.1 . .
C4 C3 H3 120.1 . .
C5 C4 C3 118.94(15) . .
C5 C4 H4 120.5 . .
C3 C4 H4 120.5 . .
N1 C5 C4 120.93(14) . .
N1 C5 C6 116.73(14) . .
C4 C5 C6 122.30(14) . .
N2 C6 C5 112.31(13) . .
N2 C6 H6A 109.1 . .
C5 C6 H6A 109.1 . .
N2 C6 H6B 109.1 . .
C5 C6 H6B 109.1 . .
H6A C6 H6B 107.9 . .
N2 C7 C1 113.51(12) . 2_676
N2 C7 H7A 108.9 . .
C1 C7 H7A 108.9 2_676 .
N2 C7 H7B 108.9 . .
C1 C7 H7B 108.9 2_676 .
H7A C7 H7B 107.7 . .
C9 C8 C13 121.14(13) . .
C9 C8 S1 118.80(11) . .
C13 C8 S1 120.06(11) . .
C10 C9 C8 119.48(14) . .
C10 C9 H9 120.3 . .
C8 C9 H9 120.3 . .
C9 C10 C11 120.50(15) . .
C9 C10 H10 119.8 . .
C11 C10 H10 119.8 . .
C12 C11 C10 118.84(13) . .
C12 C11 C14 120.73(16) . .
C10 C11 C14 120.41(16) . .
C13 C12 C11 121.67(15) . .
C13 C12 H12 119.2 . .
C11 C12 H12 119.2 . .
C12 C13 C8 118.37(15) . .
C12 C13 H13 120.8 . .
C8 C13 H13 120.8 . .
C11 C14 H14A 109.5 . .
C11 C14 H14B 109.5 . .
H14A C14 H14B 109.5 . .
C11 C14 H14C 109.5 . .
H14A C14 H14C 109.5 . .
H14B C14 H14C 109.5 . .

loop_
_geom_bond_atom_site_label_1
_geom_bond_atom_site_label_2
_geom_bond_distance
_geom_bond_site_symmetry_2
S1 O2 1.4312(12) .
S1 O1 1.4319(13) .
S1 N2 1.6314(14) .
S1 C8 1.7545(14) .
N1 C1 1.3427(19) .
N1 C5 1.3518(19) .
N1 H1 0.82(4) .
N2 C7 1.4625(19) .
N2 C6 1.472(2) .
C1 C2 1.387(2) .
C1 C7 1.510(2) 2_676
C2 C3 1.384(2) .
C2 H2 0.9500 .
C3 C4 1.389(2) .
C3 H3 0.9500 .
C4 C5 1.375(2) .
C4 H4 0.9500 .
C5 C6 1.507(2) .
C6 H6A 0.9900 .
C6 H6B 0.9900 .
C7 C1 1.510(2) 2_676
C7 H7A 0.9900 .
C7 H7B 0.9900 .
C8 C9 1.390(2) .
C8 C13 1.393(2) .
C9 C10 1.388(2) .
C9 H9 0.9500 .
C10 C11 1.397(2) .
C10 H10 0.9500 .
C11 C12 1.390(2) .
C11 C14 1.501(2) .
C12 C13 1.389(2) .
C12 H12 0.9500 .
C13 H13 0.9500 .
C14 H14A 0.9800 .
C14 H14B 0.9800 .
C14 H14C 0.9800 .

loop_
_geom_hbond_atom_site_label_D
_geom_hbond_atom_site_label_H
_geom_hbond_atom_site_label_A
_geom_hbond_distance_DH
_geom_hbond_distance_HA
_geom_hbond_distance_DA
_geom_hbond_angle_DHA
_geom_hbond_site_symmetry_A
C2 H2 Cl1 0.95 2.82 3.6443(16) 146.1 1_565
C4 H4 O1 0.95 2.42 3.106(2) 129.2 1_455
N1 H1 N1 0.82(4) 1.97(4) 2.794(3) 174(5) 2_676

loop_
_geom_torsion_atom_site_label_1
_geom_torsion_atom_site_label_2
_geom_torsion_atom_site_label_3
_geom_torsion_atom_site_label_4
_geom_torsion
_geom_torsion_site_symmetry_1
_geom_torsion_site_symmetry_4
O2 S1 N2 C7 -174.62(11) . .
O1 S1 N2 C7 -45.05(12) . .
C8 S1 N2 C7 70.35(12) . .
O2 S1 N2 C6 31.94(12) . .
O1 S1 N2 C6 161.51(11) . .
C8 S1 N2 C6 -83.09(12) . .
C5 N1 C1 C2 -1.5(3) . .
C5 N1 C1 C7 179.57(15) . 2_676
N1 C1 C2 C3 0.4(3) . .
C7 C1 C2 C3 179.28(18) 2_676 .
C1 C2 C3 C4 0.5(3) . .
C2 C3 C4 C5 -0.2(3) . .
C1 N1 C5 C4 1.8(3) . .
C1 N1 C5 C6 -176.15(15) . .
C3 C4 C5 N1 -0.9(3) . .
C3 C4 C5 C6 176.90(18) . .
C7 N2 C6 C5 122.84(14) . .
S1 N2 C6 C5 -84.28(14) . .
N1 C5 C6 N2 -48.4(2) . .
C4 C5 C6 N2 133.67(17) . .
C6 N2 C7 C1 -104.31(16) . 2_676
S1 N2 C7 C1 102.68(14) . 2_676
O2 S1 C8 C9 -26.58(15) . .
O1 S1 C8 C9 -158.76(13) . .
N2 S1 C8 C9 87.32(14) . .
O2 S1 C8 C13 152.82(13) . .
O1 S1 C8 C13 20.64(15) . .
N2 S1 C8 C13 -93.28(14) . .
C13 C8 C9 C10 0.0(3) . .
S1 C8 C9 C10 179.35(13) . .
C8 C9 C10 C11 0.4(3) . .
C9 C10 C11 C12 -0.5(3) . .
C9 C10 C11 C14 177.75(17) . .
C10 C11 C12 C13 0.2(3) . .
C14 C11 C12 C13 -178.08(17) . .
C11 C12 C13 C8 0.2(3) . .
C9 C8 C13 C12 -0.3(2) . .
S1 C8 C13 C12 -179.67(13) . .
